data_4075233
loop_
_publ_author_name
'Gaderbauer, Walter'
'Zirngast, Michaela'
'Baumgartner, Judith'
'Marschner, Christoph'
'Tilley, T. Don'

_publ_section_title
;
 Synthesis of Polysilanylmagnesium Compounds
;
_journal_issue 10
_journal_name_full Organometallics
_journal_page_first 2599
_journal_page_last 2606
_journal_paper_doi 10.1021/om060147k
_journal_volume 25
_journal_year 2006
_chemical_formula_sum 'C24 H64 Mg O2 Si8'
_chemical_formula_weight 633.78
_chemical_name_systematic ?
_space_group_IT_number 19
_symmetry_cell_setting orthorhombic
_symmetry_space_group_name_Hall 'P 2ac 2ab'
_symmetry_space_group_name_H-M 'P 21 21 21'
_atom_sites_solution_hydrogens geom
_atom_sites_solution_primary direct
_atom_sites_solution_secondary difmap
_audit_creation_method shelxl-97
_cell_angle_alpha 90.00
_cell_angle_beta 90.00
_cell_angle_gamma 90.00
_cell_formula_units_Z 4
_cell_length_a 13.009(3)
_cell_length_b 15.913(3)
_cell_length_c 20.961(4)
_cell_measurement_temperature 243(2)
_cell_volume 4339.2(15)
_computing_cell_refinement 'bruker xscans'
_computing_data_collection 'bruker xscans'
_computing_data_reduction 'bruker shelxtl'
_computing_molecular_graphics 'bruker shelxtl'
_computing_publication_material 'bruker shelxtl'
_computing_structure_refinement 'shelxl-97 (sheldrick, 1997)'
_computing_structure_solution 'shelxs-97 (sheldrick, 1990)'
_diffrn_ambient_temperature 243(2)
_diffrn_measured_fraction_theta_full 0.999
_diffrn_measured_fraction_theta_max 0.999
_diffrn_measurement_device_type 'bruker p4'
_diffrn_measurement_method '\w scans'
_diffrn_radiation_monochromator graphite
_diffrn_radiation_source 'fine-focus sealed tube'
_diffrn_radiation_type mok\a
_diffrn_radiation_wavelength 0.71073
_diffrn_reflns_av_R_equivalents 0.1029
_diffrn_reflns_av_sigmaI/netI 0.1285
_diffrn_reflns_limit_h_max 13
_diffrn_reflns_limit_h_min -8
_diffrn_reflns_limit_k_max 15
_diffrn_reflns_limit_k_min -15
_diffrn_reflns_limit_l_max 20
_diffrn_reflns_limit_l_min -20
_diffrn_reflns_number 14767
_diffrn_reflns_theta_full 20.81
_diffrn_reflns_theta_max 20.81
_diffrn_reflns_theta_min 1.61
_exptl_absorpt_coefficient_mu 0.279
_exptl_absorpt_correction_T_max 0.9567
_exptl_absorpt_correction_T_min 0.8527
_exptl_absorpt_correction_type SADABS
_exptl_absorpt_process_details XPREP
_exptl_crystal_colour colorless
_exptl_crystal_density_diffrn 0.970
_exptl_crystal_density_method 'not measured'
_exptl_crystal_description plates
_exptl_crystal_F_000 1392
_exptl_crystal_size_max 0.59
_exptl_crystal_size_mid 0.29
_exptl_crystal_size_min 0.16
_refine_diff_density_max 0.336
_refine_diff_density_min -0.176
_refine_diff_density_rms 0.051
_refine_ls_abs_structure_details 'flack h d (1983), acta cryst. a39, 876-881'
_refine_ls_abs_structure_Flack 0.0(3)
_refine_ls_extinction_method none
_refine_ls_goodness_of_fit_ref 1.026
_refine_ls_hydrogen_treatment constr
_refine_ls_matrix_type full
_refine_ls_number_parameters 333
_refine_ls_number_reflns 4524
_refine_ls_number_restraints 0
_refine_ls_restrained_S_all 1.026
_refine_ls_R_factor_all 0.0785
_refine_ls_R_factor_gt 0.0642
_refine_ls_shift/su_max 0.039
_refine_ls_shift/su_mean 0.001
_refine_ls_structure_factor_coef Fsqd
_refine_ls_weighting_details 'calc w=1/[\s^2^(fo^2^)+(0.0560p)^2^+1.5869p] where p=(fo^2^+2fc^2^)/3'
_refine_ls_weighting_scheme calc
_refine_ls_wR_factor_gt 0.1592
_refine_ls_wR_factor_ref 0.1710
_reflns_number_gt 3723
_reflns_number_total 4524
_reflns_threshold_expression >2sigma(i)
_cod_data_source_file om060147ksi20060307_052954.cif
_cod_data_source_block 13
_cod_depositor_comments
;
 Changing the capitalization of '_atom_type_symbol' data item
 values and the values of related data items (e. g. _atom_site_type_symbol).
 Updating the _chemical_formula_sum data item value.

 Antanas Vaitkus,
 2017-01-04

The following automatic conversions were performed:

'_refine_ls_structure_factor_coef' value 'fsqd' changed to 'Fsqd'
according to /home/saulius/struct/CIF-dictionaries/cif_core.dic
dictionary named 'cif_core.dic' version 2.4.1 from
2010-06-29.

'_atom_site_adp_type' value 'uani' changed to 'Uani'
according to /home/saulius/struct/CIF-dictionaries/cif_core.dic
dictionary named 'cif_core.dic' version 2.4.1 from 2010-06-29 (35
times).

'_atom_site_adp_type' value 'uiso' changed to 'Uiso'
according to /home/saulius/struct/CIF-dictionaries/cif_core.dic
dictionary named 'cif_core.dic' version 2.4.1 from 2010-06-29 (64
times).

'_atom_site_refinement_flags' value 'r' changed to 'R'
according to /home/saulius/struct/CIF-dictionaries/cif_core.dic
dictionary named 'cif_core.dic' version 2.4.1 from 2010-06-29 (64
times).

Automatic conversion script
Id: cif_fix_values 1715 2011-07-08 13:25:40Z adriana 

The following automatic conversions were performed:

'_refine_ls_hydrogen_treatment' value 'constrained' was replaced with
the value 'constr' as specified in the replacement file
'src/cod-tools/trunk/data/replacement-values/replacement_values.lst'.

Automatic conversion script
Id: cif_fix_values 5376 2017-05-30 11:51:03Z andrius 
;
_cod_original_cell_volume 4339.1(15)
_cod_original_sg_symbol_H-M P2(1)2(1)2(1)
_cod_original_formula_sum 'c24 h64 mg o2 si8'
_cod_database_code 4075233

loop_
_symmetry_equiv_pos_as_xyz
'x, y, z'
'-x+1/2, -y, z+1/2'
'-x, y+1/2, -z+1/2'
'x+1/2, -y+1/2, -z'

loop_
_atom_site_label
_atom_site_type_symbol
_atom_site_fract_x
_atom_site_fract_y
_atom_site_fract_z
_atom_site_U_iso_or_equiv
_atom_site_adp_type
_atom_site_occupancy
_atom_site_symmetry_multiplicity
_atom_site_calc_flag
_atom_site_refinement_flags
mg Mg 0.86884(17) 0.47052(13) 0.82389(10) 0.0582(6) Uani 1 1 d .
o1 O 0.8018(4) 0.3640(3) 0.7862(3) 0.0820(15) Uani 1 1 d .
o2 O 0.9530(4) 0.4891(3) 0.7375(2) 0.0796(15) Uani 1 1 d .
si1 Si 0.73493(14) 0.59095(12) 0.84980(10) 0.0601(5) Uani 1 1 d .
si2 Si 0.79737(18) 0.63352(13) 0.95483(10) 0.0740(6) Uani 1 1 d .
si3 Si 0.88466(17) 0.52341(14) 1.00631(9) 0.0723(6) Uani 1 1 d .
si4 Si 0.98197(14) 0.44360(11) 0.93068(9) 0.0556(5) Uani 1 1 d .
si5 Si 1.14822(18) 0.49866(16) 0.92988(13) 0.0912(8) Uani 1 1 d .
si6 Si 0.99966(17) 0.31109(13) 0.98017(10) 0.0736(6) Uani 1 1 d .
si7 Si 0.7350(2) 0.71336(16) 0.78553(12) 0.0888(8) Uani 1 1 d .
si8 Si 0.56281(17) 0.55404(16) 0.86033(12) 0.0844(7) Uani 1 1 d .
c1 C 0.8888(10) 0.7238(6) 0.9478(6) 0.148(5) Uani 1 1 d .
h1a H 0.8507 0.7761 0.9481 0.222 Uiso 1 1 calc R
h1b H 0.9269 0.7191 0.9081 0.222 Uiso 1 1 calc R
h1c H 0.9364 0.7229 0.9834 0.222 Uiso 1 1 calc R
c2 C 0.6950(8) 0.6711(6) 1.0154(4) 0.125(4) Uani 1 1 d .
h2a H 0.7288 0.6916 1.0536 0.187 Uiso 1 1 calc R
h2b H 0.6503 0.6245 1.0264 0.187 Uiso 1 1 calc R
h2c H 0.6546 0.7159 0.9966 0.187 Uiso 1 1 calc R
c3 C 0.9546(9) 0.5665(8) 1.0809(4) 0.153(6) Uani 1 1 d .
h3a H 0.9125 0.6095 1.1008 0.229 Uiso 1 1 calc R
h3b H 1.0200 0.5906 1.0683 0.229 Uiso 1 1 calc R
h3c H 0.9662 0.5211 1.1109 0.229 Uiso 1 1 calc R
c4 C 0.7789(8) 0.4540(6) 1.0433(5) 0.141(5) Uani 1 1 d .
h4a H 0.8099 0.4042 1.0619 0.212 Uiso 1 1 calc R
h4b H 0.7304 0.4374 1.0105 0.212 Uiso 1 1 calc R
h4c H 0.7432 0.4853 1.0763 0.212 Uiso 1 1 calc R
c5 C 1.1435(9) 0.6108(7) 0.9006(8) 0.184(7) Uani 1 1 d .
h5a H 1.1933 0.6183 0.8666 0.277 Uiso 1 1 calc R
h5b H 1.1596 0.6486 0.9355 0.277 Uiso 1 1 calc R
h5c H 1.0752 0.6232 0.8846 0.277 Uiso 1 1 calc R
c6 C 1.2322(8) 0.4356(9) 0.8727(6) 0.154(5) Uani 1 1 d .
h6a H 1.2011 0.4356 0.8306 0.230 Uiso 1 1 calc R
h6b H 1.2382 0.3783 0.8880 0.230 Uiso 1 1 calc R
h6c H 1.2999 0.4609 0.8704 0.230 Uiso 1 1 calc R
c7 C 1.2164(7) 0.5017(9) 1.0105(5) 0.156(5) Uani 1 1 d .
h7a H 1.2890 0.5129 1.0041 0.234 Uiso 1 1 calc R
h7b H 1.2082 0.4480 1.0318 0.234 Uiso 1 1 calc R
h7c H 1.1867 0.5458 1.0366 0.234 Uiso 1 1 calc R
c8 C 0.8802(8) 0.2518(7) 0.9876(6) 0.142(4) Uani 1 1 d .
h8a H 0.8523 0.2409 0.9455 0.213 Uiso 1 1 calc R
h8b H 0.8310 0.2842 1.0123 0.213 Uiso 1 1 calc R
h8c H 0.8937 0.1989 1.0090 0.213 Uiso 1 1 calc R
c9 C 1.0509(9) 0.3138(7) 1.0656(4) 0.126(4) Uani 1 1 d .
h9a H 1.0016 0.3419 1.0929 0.188 Uiso 1 1 calc R
h9b H 1.1156 0.3440 1.0665 0.188 Uiso 1 1 calc R
h9c H 1.0615 0.2568 1.0806 0.188 Uiso 1 1 calc R
c10 C 1.0883(8) 0.2431(6) 0.9315(5) 0.113(3) Uani 1 1 d .
h10a H 1.1044 0.1924 0.9552 0.169 Uiso 1 1 calc R
h10b H 1.1511 0.2737 0.9226 0.169 Uiso 1 1 calc R
h10c H 1.0549 0.2282 0.8917 0.169 Uiso 1 1 calc R
c11 C 0.8770(10) 0.7441(8) 0.7654(6) 0.169(6) Uani 1 1 d .
h11a H 0.8788 0.8011 0.7491 0.254 Uiso 1 1 calc R
h11b H 0.9039 0.7059 0.7335 0.254 Uiso 1 1 calc R
h11c H 0.9185 0.7404 0.8038 0.254 Uiso 1 1 calc R
c12 C 0.6717(10) 0.6979(8) 0.7036(4) 0.131(4) Uani 1 1 d .
h12a H 0.5979 0.6933 0.7088 0.196 Uiso 1 1 calc R
h12b H 0.6980 0.6470 0.6841 0.196 Uiso 1 1 calc R
h12c H 0.6874 0.7456 0.6765 0.196 Uiso 1 1 calc R
c13 C 0.6777(10) 0.8075(6) 0.8240(6) 0.142(4) Uani 1 1 d .
h13a H 0.6981 0.8574 0.8006 0.212 Uiso 1 1 calc R
h13b H 0.7019 0.8115 0.8676 0.212 Uiso 1 1 calc R
h13c H 0.6034 0.8026 0.8237 0.212 Uiso 1 1 calc R
c14 C 0.5035(8) 0.5255(8) 0.7797(5) 0.133(4) Uani 1 1 d .
h14a H 0.4354 0.5022 0.7863 0.200 Uiso 1 1 calc R
h14b H 0.5465 0.4842 0.7585 0.200 Uiso 1 1 calc R
h14c H 0.4986 0.5755 0.7534 0.200 Uiso 1 1 calc R
c15 C 0.4793(7) 0.6390(8) 0.8931(7) 0.159(5) Uani 1 1 d .
h15a H 0.4077 0.6233 0.8882 0.239 Uiso 1 1 calc R
h15b H 0.4923 0.6909 0.8702 0.239 Uiso 1 1 calc R
h15c H 0.4946 0.6470 0.9380 0.239 Uiso 1 1 calc R
c16 C 0.5482(9) 0.4615(8) 0.9172(6) 0.160(5) Uani 1 1 d .
h16a H 0.5399 0.4822 0.9604 0.240 Uiso 1 1 calc R
h16b H 0.6089 0.4263 0.9148 0.240 Uiso 1 1 calc R
h16c H 0.4882 0.4288 0.9052 0.240 Uiso 1 1 calc R
c17 C 0.7098(16) 0.3595(9) 0.7516(13) 0.333(18) Uani 1 1 d .
h17a H 0.6547 0.3867 0.7759 0.400 Uiso 1 1 calc R
h17b H 0.7177 0.3896 0.7111 0.400 Uiso 1 1 calc R
c18 C 0.6830(13) 0.2761(10) 0.7394(11) 0.225(9) Uani 1 1 d .
h18a H 0.6135 0.2642 0.7550 0.270 Uiso 1 1 calc R
h18b H 0.6854 0.2644 0.6935 0.270 Uiso 1 1 calc R
c19 C 0.7549(17) 0.2278(8) 0.7717(8) 0.193(7) Uani 1 1 d .
h19a H 0.7847 0.1854 0.7433 0.232 Uiso 1 1 calc R
h19b H 0.7231 0.1994 0.8082 0.232 Uiso 1 1 calc R
c20 C 0.8301(13) 0.2843(7) 0.7922(10) 0.253(12) Uani 1 1 d .
h20a H 0.8460 0.2730 0.8371 0.304 Uiso 1 1 calc R
h20b H 0.8929 0.2751 0.7674 0.304 Uiso 1 1 calc R
c21 C 0.9215(12) 0.5161(18) 0.6785(6) 0.349(19) Uani 1 1 d .
h21a H 0.9043 0.5760 0.6805 0.418 Uiso 1 1 calc R
h21b H 0.8596 0.4852 0.6657 0.418 Uiso 1 1 calc R
c22 C 1.0052(14) 0.5023(18) 0.6296(6) 0.256(12) Uani 1 1 d .
h22a H 0.9974 0.4482 0.6079 0.307 Uiso 1 1 calc R
h22b H 1.0067 0.5475 0.5979 0.307 Uiso 1 1 calc R
c23 C 1.0838(14) 0.5035(19) 0.6645(7) 0.275(14) Uani 1 1 d .
h23a H 1.1165 0.5589 0.6622 0.330 Uiso 1 1 calc R
h23b H 1.1333 0.4615 0.6495 0.330 Uiso 1 1 calc R
c24 C 1.0552(11) 0.486(2) 0.7298(7) 0.341(19) Uani 1 1 d .
h24a H 1.0798 0.4294 0.7415 0.409 Uiso 1 1 calc R
h24b H 1.0881 0.5263 0.7583 0.409 Uiso 1 1 calc R

loop_
_atom_site_aniso_label
_atom_site_aniso_U_11
_atom_site_aniso_U_22
_atom_site_aniso_U_33
_atom_site_aniso_U_23
_atom_site_aniso_U_13
_atom_site_aniso_U_12
mg 0.0524(13) 0.0670(14) 0.0550(13) -0.0072(11) 0.0002(11) -0.0015(11)
o1 0.079(4) 0.069(3) 0.098(4) -0.027(3) -0.025(3) 0.000(3)
o2 0.069(4) 0.114(4) 0.056(3) -0.004(3) 0.008(3) 0.014(3)
si1 0.0507(12) 0.0703(12) 0.0594(11) -0.0059(10) -0.0015(9) 0.0044(9)
si2 0.0807(15) 0.0738(13) 0.0676(13) -0.0140(10) -0.0088(12) 0.0127(11)
si3 0.0655(13) 0.0965(15) 0.0550(12) -0.0062(11) -0.0006(10) 0.0197(12)
si4 0.0427(10) 0.0670(11) 0.0572(11) -0.0027(9) -0.0012(9) -0.0008(9)
si5 0.0540(13) 0.1131(19) 0.1065(18) -0.0227(15) 0.0040(13) -0.0226(12)
si6 0.0655(14) 0.0784(13) 0.0769(14) 0.0115(11) 0.0030(12) 0.0131(11)
si7 0.0920(18) 0.0917(16) 0.0828(16) 0.0108(12) -0.0055(14) 0.0025(14)
si8 0.0520(12) 0.1042(17) 0.0971(17) -0.0040(14) 0.0018(12) -0.0026(12)
c1 0.192(12) 0.092(7) 0.160(10) 0.002(7) -0.072(10) -0.043(8)
c2 0.135(9) 0.144(8) 0.094(6) -0.033(6) 0.003(6) 0.072(7)
c3 0.148(10) 0.228(13) 0.083(6) -0.069(8) -0.053(7) 0.088(10)
c4 0.125(8) 0.132(8) 0.166(10) 0.082(8) 0.088(8) 0.051(7)
c5 0.119(9) 0.115(9) 0.319(19) -0.023(10) 0.062(12) -0.061(7)
c6 0.079(7) 0.211(12) 0.171(11) -0.058(10) 0.038(7) -0.010(8)
c7 0.067(7) 0.257(14) 0.145(9) -0.028(10) -0.038(6) -0.034(8)
c8 0.109(8) 0.113(7) 0.202(11) 0.029(8) 0.026(9) -0.023(6)
c9 0.159(10) 0.136(8) 0.082(6) 0.016(6) -0.022(6) 0.050(7)
c10 0.113(8) 0.106(7) 0.119(7) -0.002(6) 0.004(6) 0.042(6)
c11 0.151(12) 0.193(12) 0.163(10) 0.062(10) 0.012(10) -0.074(11)
c12 0.151(10) 0.159(9) 0.083(6) 0.026(6) -0.027(7) 0.008(8)
c13 0.176(12) 0.097(7) 0.152(9) 0.008(7) -0.022(9) 0.032(8)
c14 0.075(7) 0.191(11) 0.134(8) -0.008(8) -0.007(7) -0.014(7)
c15 0.064(6) 0.195(12) 0.219(13) -0.043(10) 0.018(8) 0.042(7)
c16 0.102(8) 0.178(12) 0.201(13) 0.076(10) 0.006(8) -0.029(8)
c17 0.26(2) 0.133(12) 0.60(4) -0.148(18) -0.29(3) 0.067(13)
c18 0.184(16) 0.133(12) 0.36(3) -0.071(15) -0.107(18) -0.026(12)
c19 0.27(2) 0.100(9) 0.213(15) -0.005(10) -0.013(15) 0.008(13)
c20 0.244(19) 0.069(8) 0.45(3) -0.014(11) -0.22(2) -0.021(10)
c21 0.151(13) 0.79(6) 0.101(9) 0.15(2) 0.061(10) 0.16(2)
c22 0.171(17) 0.51(4) 0.082(9) 0.049(15) 0.034(11) -0.01(2)
c23 0.131(14) 0.58(4) 0.116(12) 0.059(19) 0.048(11) -0.02(2)
c24 0.115(12) 0.77(6) 0.134(11) 0.19(2) 0.054(10) 0.13(2)

loop_
_atom_type_symbol
_atom_type_description
_atom_type_scat_dispersion_real
_atom_type_scat_dispersion_imag
_atom_type_scat_source
C C 0.0033 0.0016 'international tables vol c tables 4.2.6.8 and 6.1.1.4'
H H 0.0000 0.0000 'international tables vol c tables 4.2.6.8 and 6.1.1.4'
O O 0.0106 0.0060 'international tables vol c tables 4.2.6.8 and 6.1.1.4'
Mg Mg 0.0486 0.0363 'international tables vol c tables 4.2.6.8 and 6.1.1.4'
Si Si 0.0817 0.0704 'international tables vol c tables 4.2.6.8 and 6.1.1.4'

loop_
_geom_angle_atom_site_label_1
_geom_angle_atom_site_label_2
_geom_angle_atom_site_label_3
_geom_angle
o1 mg o2 90.3(2)
o1 mg si1 113.27(19)
o2 mg si1 114.28(17)
o1 mg si4 114.56(18)
o2 mg si4 116.30(17)
si1 mg si4 107.59(9)
c20 o1 c17 103.7(9)
c20 o1 mg 129.2(7)
c17 o1 mg 127.0(7)
c24 o2 c21 101.6(9)
c24 o2 mg 127.2(7)
c21 o2 mg 130.9(7)
si8 si1 si7 105.18(12)
si8 si1 si2 107.74(12)
si7 si1 si2 106.53(11)
si8 si1 mg 118.06(11)
si7 si1 mg 118.61(11)
si2 si1 mg 99.61(10)
c1 si2 c2 104.6(6)
c1 si2 si3 107.5(4)
c2 si2 si3 105.2(3)
c1 si2 si1 110.7(4)
c2 si2 si1 116.6(3)
si3 si2 si1 111.58(11)
c4 si3 c3 102.3(6)
c4 si3 si2 105.5(3)
c3 si3 si2 109.5(4)
c4 si3 si4 109.9(4)
c3 si3 si4 118.3(3)
si2 si3 si4 110.31(10)
si5 si4 si6 104.36(11)
si5 si4 si3 107.20(11)
si6 si4 si3 103.56(10)
si5 si4 mg 115.95(11)
si6 si4 mg 123.81(10)
si3 si4 mg 100.12(9)
c5 si5 c6 108.1(6)
c5 si5 c7 106.2(7)
c6 si5 c7 107.7(5)
c5 si5 si4 109.1(4)
c6 si5 si4 109.7(4)
c7 si5 si4 115.7(4)
c8 si6 c10 105.7(5)
c8 si6 c9 103.2(6)
c10 si6 c9 107.9(4)
c8 si6 si4 114.6(4)
c10 si6 si4 109.6(3)
c9 si6 si4 115.2(3)
c13 si7 c12 108.6(5)
c13 si7 c11 105.7(6)
c12 si7 c11 104.1(6)
c13 si7 si1 114.6(4)
c12 si7 si1 113.8(4)
c11 si7 si1 109.1(4)
c15 si8 c16 105.8(6)
c15 si8 c14 105.3(6)
c16 si8 c14 109.2(6)
c15 si8 si1 114.4(4)
c16 si8 si1 110.6(4)
c14 si8 si1 111.4(3)
c18 c17 o1 110.9(13)
c19 c18 c17 105.6(13)
c18 c19 c20 105.4(11)
o1 c20 c19 113.1(12)
o2 c21 c22 110.5(13)
c23 c22 c21 101.0(13)
c22 c23 c24 109.7(15)
o2 c24 c23 111.2(13)

loop_
_geom_bond_atom_site_label_1
_geom_bond_atom_site_label_2
_geom_bond_distance
mg o1 2.063(5)
mg o2 2.137(5)
mg si1 2.646(3)
mg si4 2.713(3)
o1 c20 1.327(13)
o1 c17 1.401(15)
o2 c24 1.340(14)
o2 c21 1.372(14)
si1 si8 2.325(3)
si1 si7 2.368(3)
si1 si2 2.442(3)
si2 c1 1.871(10)
si2 c2 1.935(9)
si2 si3 2.350(3)
si3 c4 1.928(9)
si3 c3 1.934(9)
si3 si4 2.393(3)
si4 si5 2.334(3)
si4 si6 2.361(3)
si5 c5 1.889(12)
si5 c6 1.907(11)
si5 c7 1.909(10)
si6 c8 1.825(10)
si6 c10 1.881(9)
si6 c9 1.911(9)
si7 c13 1.856(11)
si7 c12 1.920(9)
si7 c11 1.957(12)
si8 c15 1.866(10)
si8 c16 1.904(11)
si8 c14 1.913(10)
c17 c18 1.396(17)
c18 c19 1.387(19)
c19 c20 1.397(19)
c21 c22 1.511(19)
c22 c23 1.257(19)
c23 c24 1.447(17)

loop_
_geom_torsion_atom_site_label_1
_geom_torsion_atom_site_label_2
_geom_torsion_atom_site_label_3
_geom_torsion_atom_site_label_4
_geom_torsion
o2 mg o1 c20 94.9(14)
si1 mg o1 c20 -148.3(13)
si4 mg o1 c20 -24.4(14)
o2 mg o1 c17 -90.2(17)
si1 mg o1 c17 26.5(17)
si4 mg o1 c17 150.5(17)
o1 mg o2 c24 -114.9(18)
si1 mg o2 c24 129.3(18)
si4 mg o2 c24 2.9(18)
o1 mg o2 c21 73.2(17)
si1 mg o2 c21 -42.6(18)
si4 mg o2 c21 -169.0(17)
o1 mg si1 si8 19.5(2)
o2 mg si1 si8 121.1(2)
si4 mg si1 si8 -108.15(13)
o1 mg si1 si7 -109.4(2)
o2 mg si1 si7 -7.9(2)
si4 mg si1 si7 122.89(12)
o1 mg si1 si2 135.7(2)
o2 mg si1 si2 -122.78(19)
si4 mg si1 si2 7.99(12)
si8 si1 si2 c1 -142.4(4)
si7 si1 si2 c1 -30.0(5)
mg si1 si2 c1 93.8(5)
si8 si1 si2 c2 -23.0(4)
si7 si1 si2 c2 89.5(4)
mg si1 si2 c2 -146.7(4)
si8 si1 si2 si3 97.87(14)
si7 si1 si2 si3 -149.68(12)
mg si1 si2 si3 -25.85(14)
c1 si2 si3 c4 156.9(6)
c2 si2 si3 c4 45.8(5)
si1 si2 si3 c4 -81.6(4)
c1 si2 si3 c3 47.4(6)
c2 si2 si3 c3 -63.7(6)
si1 si2 si3 c3 169.0(4)
c1 si2 si3 si4 -84.5(4)
c2 si2 si3 si4 164.4(4)
si1 si2 si3 si4 37.06(16)
c4 si3 si4 si5 -150.1(4)
c3 si3 si4 si5 -33.2(5)
si2 si3 si4 si5 93.97(14)
c4 si3 si4 si6 -40.1(4)
c3 si3 si4 si6 76.8(5)
si2 si3 si4 si6 -156.05(12)
c4 si3 si4 mg 88.5(4)
c3 si3 si4 mg -154.6(5)
si2 si3 si4 mg -27.40(13)
o1 mg si4 si5 129.1(2)
o2 mg si4 si5 25.6(2)
si1 mg si4 si5 -104.01(12)
o1 mg si4 si6 -2.1(2)
o2 mg si4 si6 -105.5(2)
si1 mg si4 si6 124.85(12)
o1 mg si4 si3 -116.0(2)
o2 mg si4 si3 140.52(19)
si1 mg si4 si3 10.89(12)
si6 si4 si5 c5 -173.1(5)
si3 si4 si5 c5 -63.7(5)
mg si4 si5 c5 47.1(5)
si6 si4 si5 c6 68.6(5)
si3 si4 si5 c6 178.0(5)
mg si4 si5 c6 -71.2(5)
si6 si4 si5 c7 -53.5(5)
si3 si4 si5 c7 55.9(5)
mg si4 si5 c7 166.7(5)
si5 si4 si6 c8 -179.9(5)
si3 si4 si6 c8 68.0(5)
mg si4 si6 c8 -44.2(5)
si5 si4 si6 c10 -61.2(4)
si3 si4 si6 c10 -173.3(4)
mg si4 si6 c10 74.4(4)
si5 si4 si6 c9 60.6(4)
si3 si4 si6 c9 -51.5(4)
mg si4 si6 c9 -163.8(4)
si8 si1 si7 c13 67.7(5)
si2 si1 si7 c13 -46.5(5)
mg si1 si7 c13 -157.6(5)
si8 si1 si7 c12 -58.2(4)
si2 si1 si7 c12 -172.4(4)
mg si1 si7 c12 76.5(4)
si8 si1 si7 c11 -174.0(5)
si2 si1 si7 c11 71.8(5)
mg si1 si7 c11 -39.3(5)
si7 si1 si8 c15 -55.8(5)
si2 si1 si8 c15 57.6(5)
mg si1 si8 c15 169.2(5)
si7 si1 si8 c16 -175.0(5)
si2 si1 si8 c16 -61.7(5)
mg si1 si8 c16 50.0(5)
si7 si1 si8 c14 63.4(4)
si2 si1 si8 c14 176.7(4)
mg si1 si8 c14 -71.6(4)
c20 o1 c17 c18 2(3)
mg o1 c17 c18 -173.9(15)
o1 c17 c18 c19 5(3)
c17 c18 c19 c20 -10(3)
c17 o1 c20 c19 -9(2)
mg o1 c20 c19 167.1(11)
c18 c19 c20 o1 12(3)
c24 o2 c21 c22 18(3)
mg o2 c21 c22 -168.7(14)
o2 c21 c22 c23 -26(3)
c21 c22 c23 c24 21(4)
c21 o2 c24 c23 -5(3)
mg o2 c24 c23 -178.6(16)
c22 c23 c24 o2 -12(4)
